data_2233229
loop_
_publ_author_name
'Starosta, Wojciech'
'Leciejewicz, Janusz'

_publ_section_title
;
 <i>catena</i>-Poly[[(diaquazinc)-\m-3-carboxypyrazine-2-carboxylato-\k^4^<i>N</i>^1^,<i>O</i>^2^;<i>N</i>^4^,<i>O</i>^3^]
 nitrate]
;
_journal_coeditor_code KP2377
_journal_issue 1
_journal_name_full 'Acta Crystallographica Section E'
_journal_page_first m75
_journal_paper_doi 10.1107/S1600536811054031
_journal_volume 68
_journal_year 2012
_chemical_formula_iupac '[Zn (C6 H3 N2 O4) (H2 O)2] N O3'
_chemical_formula_moiety 'C6 H7 N2 O6 Zn +, N O3 -'
_chemical_formula_sum 'C6 H7 N3 O9 Zn'
_chemical_formula_weight 330.52
_chemical_name_systematic
;
<i>catena</i>-Poly[[(diaquazinc)-\m-3-carboxypyrazine-2-carboxylato-
\k^4^<i>N</i>^1^,<i>O</i>^2^;<i>N</i>^4^,<i>O</i>^3^] nitrate]
;
_space_group_IT_number 14
_symmetry_cell_setting monoclinic
_symmetry_space_group_name_Hall '-P 2yn'
_symmetry_space_group_name_H-M 'P 1 21/n 1'
_atom_sites_solution_hydrogens geom
_atom_sites_solution_primary direct
_atom_sites_solution_secondary difmap
_audit_creation_method SHELXL-97
_cell_angle_alpha 90.00
_cell_angle_beta 100.48(3)
_cell_angle_gamma 90.00
_cell_formula_units_Z 4
_cell_length_a 8.7431(17)
_cell_length_b 10.867(2)
_cell_length_c 11.412(2)
_cell_measurement_reflns_used 25
_cell_measurement_temperature 293(2)
_cell_measurement_theta_max 15
_cell_measurement_theta_min 6
_cell_volume 1066.2(4)
_computing_cell_refinement 'KM-4 Software (Kuma, 1996)'
_computing_data_collection 'KM-4 Software (Kuma, 1996)'
_computing_data_reduction 'DATAPROC (Kuma, 2001)'
_computing_molecular_graphics 'SHELXTL (Sheldrick, 2008)'
_computing_publication_material 'SHELXTL (Sheldrick, 2008)'
_computing_structure_refinement 'SHELXL97 (Sheldrick, 2008)'
_computing_structure_solution 'SHELXS97 (Sheldrick, 2008)'
_diffrn_ambient_temperature 293(2)
_diffrn_measured_fraction_theta_full 0.992
_diffrn_measured_fraction_theta_max 0.992
_diffrn_measurement_device_type 'Kuma KM-4 four-circle'
_diffrn_measurement_method 'profile data from \w/2\q scans'
_diffrn_radiation_monochromator graphite
_diffrn_radiation_source 'fine-focus sealed tube'
_diffrn_radiation_type MoK\a
_diffrn_radiation_wavelength 0.71073
_diffrn_reflns_av_R_equivalents 0.0122
_diffrn_reflns_av_sigmaI/netI 0.0218
_diffrn_reflns_limit_h_max 12
_diffrn_reflns_limit_h_min -10
_diffrn_reflns_limit_k_max 0
_diffrn_reflns_limit_k_min -15
_diffrn_reflns_limit_l_max 0
_diffrn_reflns_limit_l_min -16
_diffrn_reflns_number 3232
_diffrn_reflns_theta_full 30.06
_diffrn_reflns_theta_max 30.06
_diffrn_reflns_theta_min 2.61
_diffrn_standards_decay_% 1.64
_diffrn_standards_interval_count 200
_diffrn_standards_number 3
_exptl_absorpt_coefficient_mu 2.358
_exptl_absorpt_correction_T_max 0.74741
_exptl_absorpt_correction_T_min 0.63550
_exptl_absorpt_correction_type analytical
_exptl_absorpt_process_details '(<i>CrysAlis RED</i>; Oxford Diffraction, 2008)'
_exptl_crystal_colour colourless
_exptl_crystal_density_diffrn 2.059
_exptl_crystal_density_method 'not measured'
_exptl_crystal_description blocks
_exptl_crystal_F_000 664
_exptl_crystal_size_max 0.199
_exptl_crystal_size_mid 0.189
_exptl_crystal_size_min 0.149
_refine_diff_density_max 0.810
_refine_diff_density_min -0.479
_refine_ls_extinction_method none
_refine_ls_goodness_of_fit_ref 1.030
_refine_ls_hydrogen_treatment mixed
_refine_ls_matrix_type full
_refine_ls_number_parameters 192
_refine_ls_number_reflns 3101
_refine_ls_number_restraints 0
_refine_ls_restrained_S_all 1.030
_refine_ls_R_factor_all 0.0515
_refine_ls_R_factor_gt 0.0318
_refine_ls_shift/su_max 0.001
_refine_ls_shift/su_mean 0.000
_refine_ls_structure_factor_coef Fsqd
_refine_ls_weighting_details 'calc w=1/[\s^2^(Fo^2^)+(0.0564P)^2^+0.8069P] where P=(Fo^2^+2Fc^2^)/3'
_refine_ls_weighting_scheme calc
_refine_ls_wR_factor_gt 0.0884
_refine_ls_wR_factor_ref 0.0967
_reflns_number_gt 2397
_reflns_number_total 3101
_reflns_threshold_expression I>2sigma(I)
_cod_data_source_file kp2377.cif
_cod_data_source_block I
_cod_original_sg_symbol_Hall '-P 2yn '
_cod_original_sg_symbol_H-M 'P 21/n'
_cod_database_code 2233229
_cod_database_fobs_code 2233229

loop_
_symmetry_equiv_pos_as_xyz
'x, y, z'
'-x+1/2, y+1/2, -z+1/2'
'-x, -y, -z'
'x-1/2, -y-1/2, z-1/2'

loop_
_atom_site_type_symbol
_atom_site_label
_atom_site_fract_x
_atom_site_fract_y
_atom_site_fract_z
_atom_site_U_iso_or_equiv
_atom_site_adp_type
_atom_site_calc_flag
_atom_site_refinement_flags
_atom_site_occupancy
_atom_site_symmetry_multiplicity
Zn Zn1 -0.00406(3) 0.82559(2) 0.26307(2) 0.02503(9) Uani d . 1 1
C C7 0.0503(2) 0.68275(19) 0.06020(18) 0.0235(4) Uani d . 1 1
C C2 0.1549(2) 0.61605(18) 0.16261(17) 0.0212(4) Uani d . 1 1
N N1 0.1442(2) 0.66517(17) 0.26888(16) 0.0255(4) Uani d . 1 1
C C3 0.2546(2) 0.51569(19) 0.15702(18) 0.0214(4) Uani d . 1 1
C C8 0.3008(3) 0.45650(19) 0.04721(19) 0.0247(4) Uani d . 1 1
C C6 0.2221(3) 0.6151(2) 0.36834(19) 0.0303(5) Uani d . 1 1
H H6 0.2153 0.6495 0.4418 0.036 Uiso calc R 1 1
O O5 -0.1653(2) 0.96368(18) 0.2120(2) 0.0403(4) Uani d . 1 1
N N2 0.3300(2) 0.46525(17) 0.25858(16) 0.0246(3) Uani d . 1 1
O O3 0.2334(2) 0.48857(16) -0.05626(14) 0.0314(3) Uani d . 1 1
O O4 0.4046(2) 0.37756(16) 0.06479(15) 0.0313(3) Uani d . 1 1
O O2 0.0421(2) 0.64513(17) -0.04597(14) 0.0323(4) Uani d . 1 1
O O1 -0.02615(19) 0.77131(15) 0.08585(14) 0.0295(3) Uani d . 1 1
O O6 -0.1700(2) 0.71769(19) 0.3183(2) 0.0373(4) Uani d . 1 1
C C5 0.3133(3) 0.5120(2) 0.36293(19) 0.0294(4) Uani d . 1 1
H H5 0.3634 0.4752 0.4330 0.035 Uiso calc R 1 1
O O11 0.5234(3) 0.7166(3) 0.2043(2) 0.0568(6) Uani d . 1 1
O O12 0.5562(3) 0.8786(3) 0.1012(3) 0.0758(9) Uani d . 1 1
O O13 0.3449(2) 0.7771(2) 0.05949(19) 0.0463(5) Uani d . 1 1
N N3 0.4762(2) 0.7915(2) 0.1237(2) 0.0366(5) Uani d . 1 1
H H61 -0.166(4) 0.723(3) 0.392(3) 0.035(8) Uiso d . 1 1
H H52 -0.256(5) 0.946(4) 0.181(4) 0.056(11) Uiso d . 1 1
H H62 -0.251(6) 0.722(4) 0.289(4) 0.081(16) Uiso d . 1 1
H H51 -0.165(6) 1.002(5) 0.265(5) 0.095(19) Uiso d . 1 1
H H3 0.143(5) 0.574(4) -0.056(4) 0.088(15) Uiso d . 1 1

loop_
_atom_site_aniso_label
_atom_site_aniso_U_11
_atom_site_aniso_U_22
_atom_site_aniso_U_33
_atom_site_aniso_U_12
_atom_site_aniso_U_13
_atom_site_aniso_U_23
Zn1 0.02357(14) 0.02086(13) 0.02998(14) -0.00042(9) 0.00303(9) -0.00081(9)
C7 0.0212(9) 0.0232(9) 0.0241(9) -0.0025(7) -0.0014(7) 0.0015(7)
C2 0.0199(8) 0.0202(8) 0.0224(9) -0.0013(7) 0.0010(7) 0.0010(7)
N1 0.0253(8) 0.0249(9) 0.0249(8) 0.0031(7) 0.0006(7) -0.0020(6)
C3 0.0205(9) 0.0197(8) 0.0234(8) -0.0014(7) 0.0022(7) -0.0003(7)
C8 0.0260(10) 0.0236(9) 0.0246(9) -0.0015(7) 0.0047(7) -0.0003(7)
C6 0.0353(11) 0.0328(11) 0.0214(9) 0.0080(9) 0.0016(8) -0.0015(8)
O5 0.0317(10) 0.0276(9) 0.0589(13) 0.0062(7) 0.0010(9) -0.0050(8)
N2 0.0231(8) 0.0236(8) 0.0260(8) 0.0020(6) 0.0013(6) 0.0012(6)
O3 0.0360(9) 0.0348(9) 0.0231(7) 0.0068(7) 0.0041(6) 0.0002(6)
O4 0.0353(9) 0.0296(8) 0.0297(8) 0.0079(7) 0.0075(7) 0.0003(6)
O2 0.0345(9) 0.0363(9) 0.0233(7) 0.0070(7) -0.0022(6) -0.0015(6)
O1 0.0291(8) 0.0264(8) 0.0295(8) 0.0060(6) -0.0035(6) -0.0009(6)
O6 0.0315(10) 0.0400(10) 0.0393(11) -0.0078(8) 0.0041(8) 0.0034(8)
C5 0.0318(11) 0.0309(11) 0.0236(9) 0.0057(9) -0.0004(8) 0.0014(8)
O11 0.0473(12) 0.0708(16) 0.0467(12) -0.0080(11) -0.0060(9) 0.0132(11)
O12 0.0526(15) 0.0659(17) 0.100(2) -0.0293(13) -0.0098(14) 0.0186(16)
O13 0.0259(9) 0.0682(14) 0.0428(10) -0.0089(9) 0.0006(8) 0.0042(10)
N3 0.0265(10) 0.0452(12) 0.0379(11) -0.0069(9) 0.0052(8) -0.0012(9)

loop_
_atom_type_symbol
_atom_type_description
_atom_type_scat_dispersion_real
_atom_type_scat_dispersion_imag
_atom_type_scat_source
C C 0.0033 0.0016 'International Tables Vol C Tables 4.2.6.8 and 6.1.1.4'
H H 0.0000 0.0000 'International Tables Vol C Tables 4.2.6.8 and 6.1.1.4'
N N 0.0061 0.0033 'International Tables Vol C Tables 4.2.6.8 and 6.1.1.4'
O O 0.0106 0.0060 'International Tables Vol C Tables 4.2.6.8 and 6.1.1.4'
Zn Zn 0.2839 1.4301 'International Tables Vol C Tables 4.2.6.8 and 6.1.1.4'

loop_
_geom_angle_atom_site_label_1
_geom_angle_atom_site_label_2
_geom_angle_atom_site_label_3
_geom_angle_site_symmetry_1
_geom_angle_site_symmetry_3
_geom_angle
O6 Zn1 O5 . . 90.99(9)
O6 Zn1 O4 . 2 93.59(8)
O5 Zn1 O4 . 2 102.46(9)
O6 Zn1 O1 . . 101.00(8)
O5 Zn1 O1 . . 89.65(9)
O4 Zn1 O1 2 . 160.90(7)
O6 Zn1 N1 . . 89.06(8)
O5 Zn1 N1 . . 164.96(9)
O4 Zn1 N1 2 . 92.55(7)
O1 Zn1 N1 . . 75.58(7)
O6 Zn1 N2 . 2 166.71(8)
O5 Zn1 N2 . 2 85.27(8)
O4 Zn1 N2 2 2 74.86(7)
O1 Zn1 N2 . 2 91.74(7)
N1 Zn1 N2 . 2 97.85(7)
O1 C7 O2 . . 122.53(19)
O1 C7 C2 . . 117.50(19)
O2 C7 C2 . . 119.96(19)
N1 C2 C3 . . 119.66(18)
N1 C2 C7 . . 111.79(18)
C3 C2 C7 . . 128.54(18)
C6 N1 C2 . . 119.93(19)
C6 N1 Zn1 . . 124.51(15)
C2 N1 Zn1 . . 115.56(14)
N2 C3 C2 . . 119.29(18)
N2 C3 C8 . . 112.05(18)
C2 C3 C8 . . 128.54(18)
O4 C8 O3 . . 122.9(2)
O4 C8 C3 . . 117.00(19)
O3 C8 C3 . . 120.06(19)
N1 C6 C5 . . 120.2(2)
N1 C6 H6 . . 119.9
C5 C6 H6 . . 119.9
Zn1 O5 H52 . . 120(3)
Zn1 O5 H51 . . 107(4)
H52 O5 H51 . . 110(5)
C5 N2 C3 . . 120.11(19)
C5 N2 Zn1 . 2_545 123.90(15)
C3 N2 Zn1 . 2_545 115.27(14)
C8 O3 H3 . . 114(2)
C8 O4 Zn1 . 2_545 120.67(15)
C7 O2 H3 . . 113(2)
C7 O1 Zn1 . . 119.46(14)
Zn1 O6 H61 . . 112(2)
Zn1 O6 H62 . . 121(4)
H61 O6 H62 . . 108(4)
N2 C5 C6 . . 120.6(2)
N2 C5 H5 . . 119.7
C6 C5 H5 . . 119.7
O12 N3 O11 . . 122.2(2)
O12 N3 O13 . . 118.0(3)
O11 N3 O13 . . 119.8(2)

loop_
_geom_bond_atom_site_label_1
_geom_bond_atom_site_label_2
_geom_bond_site_symmetry_2
_geom_bond_distance
_geom_bond_publ_flag
Zn1 O6 . 2.052(2) y
Zn1 O5 . 2.069(2) y
Zn1 O4 2 2.0769(18) y
Zn1 O1 . 2.0816(17) y
Zn1 N1 . 2.1663(18) y
Zn1 N2 2 2.1946(19) y
C7 O1 . 1.237(3) ?
C7 O2 . 1.268(3) ?
C7 C2 . 1.529(3) ?
C2 N1 . 1.344(3) ?
C2 C3 . 1.405(3) ?
N1 C6 . 1.330(3) ?
C3 N2 . 1.342(3) ?
C3 C8 . 1.527(3) ?
C8 O4 . 1.238(3) ?
C8 O3 . 1.269(3) ?
C6 C5 . 1.382(3) ?
C6 H6 . 0.9300 ?
O5 H52 . 0.83(4) ?
O5 H51 . 0.73(6) ?
N2 C5 . 1.327(3) ?
N2 Zn1 2_545 2.1947(19) ?
O3 H3 . 1.22(5) ?
O4 Zn1 2_545 2.0769(18) ?
O2 H3 . 1.20(5) ?
O6 H61 . 0.84(4) ?
O6 H62 . 0.72(5) ?
C5 H5 . 0.9300 ?
O11 N3 . 1.241(3) ?
O12 N3 . 1.230(3) ?
O13 N3 . 1.254(3) ?

loop_
_geom_hbond_atom_site_label_D
_geom_hbond_atom_site_label_H
_geom_hbond_atom_site_label_A
_geom_hbond_site_symmetry_A
_geom_hbond_distance_DH
_geom_hbond_distance_HA
_geom_hbond_distance_DA
_geom_hbond_angle_DHA
O6 H61 O13 4_576 0.84(4) 1.90(4) 2.732(3) 176(3)
O5 H52 O12 1_455 0.83(4) 1.88(4) 2.696(3) 169(4)
O6 H62 O11 1_455 0.72(5) 2.04(5) 2.758(3) 175(5)
O5 H51 O3 4_576 0.73(6) 2.37(5) 2.983(3) 142(5)
O5 H51 O11 2 0.73(6) 2.63(6) 3.094(4) 123(5)
O2 H3 O3 . 1.20(5) 1.22(5) 2.404(2) 170(4)
